data_7056108
loop_
_publ_author_name
'Xavier, Janet Sabina'
'Karthikeyan, J.'
'Velmurugan, Gunasekaran'
'Manoharan, Muthu Tamizh'
'Shetty, A. Nityananda'

_publ_section_title
;
 Design and in vitro biological evaluation of substituted chalcones
 synthesized from Nitrogen mustards as potent microtubule targeted
 anticancer agents
;
_journal_name_full 'New J. Chem.'
_journal_paper_doi 10.1039/C7NJ00265C
_journal_year 2017
_chemical_formula_sum 'C20 H21 Cl2 N O2'
_chemical_formula_weight 378.28
_chemical_name_systematic 'Methoxy chalcone'
_space_group_crystal_system triclinic
_space_group_IT_number 2
_space_group_name_Hall '-P 1'
_space_group_name_H-M_alt 'P -1'
_symmetry_space_group_name_Hall '-P 1'
_symmetry_space_group_name_H-M 'P -1'
_atom_sites_solution_hydrogens geom
_audit_creation_method SHELXL-2012
_audit_update_record
;
2015-04-24 deposited with the CCDC.
2017-04-18 downloaded from the CCDC.
;
_cell_angle_alpha 81.630(2)
_cell_angle_beta 84.562(2)
_cell_angle_gamma 83.133(2)
_cell_formula_units_Z 2
_cell_length_a 8.3361(3)
_cell_length_b 9.1285(4)
_cell_length_c 12.2460(5)
_cell_measurement_reflns_used 9943
_cell_measurement_temperature 293(2)
_cell_measurement_theta_max 29.5
_cell_measurement_theta_min 2.3
_cell_volume 912.49(6)
_computing_cell_refinement 'APEX2/SAINT (Bruker, 2004)'
_computing_data_collection 'APEX2 (Bruker, 2004)'
_computing_data_reduction 'SAINT/XPREP (Bruker, 2004)'
_computing_molecular_graphics 'ORTEP3 (Farrugia, 1997) and Mercury (Bruno et al., 2002)'
_computing_publication_material 'SHELXL-2014 (Sheldrick, 2014)'
_computing_structure_refinement 'SHELXL-2014 (Sheldrick, 2014)'
_computing_structure_solution 'SIR92 (Altornare et al., 1993)'
_diffrn_ambient_temperature 293(2)
_diffrn_measured_fraction_theta_full 0.998
_diffrn_measured_fraction_theta_max 0.998
_diffrn_measurement_device_type 'Bruker axs kappa apex2 CCD Diffractometer'
_diffrn_measurement_method '\w and \f scan'
_diffrn_radiation_type MoK\a
_diffrn_radiation_wavelength 0.71073
_diffrn_reflns_av_R_equivalents 0.0279
_diffrn_reflns_av_unetI/netI 0.0186
_diffrn_reflns_Laue_measured_fraction_full 0.998
_diffrn_reflns_Laue_measured_fraction_max 0.998
_diffrn_reflns_limit_h_max 9
_diffrn_reflns_limit_h_min -9
_diffrn_reflns_limit_k_max 10
_diffrn_reflns_limit_k_min -10
_diffrn_reflns_limit_l_max 14
_diffrn_reflns_limit_l_min -14
_diffrn_reflns_number 23354
_diffrn_reflns_point_group_measured_fraction_full 0.998
_diffrn_reflns_point_group_measured_fraction_max 0.998
_diffrn_reflns_theta_full 25.000
_diffrn_reflns_theta_max 24.995
_diffrn_reflns_theta_min 2.268
_diffrn_source 'Sealed tube'
_exptl_absorpt_coefficient_mu 0.369
_exptl_absorpt_correction_T_max 0.942
_exptl_absorpt_correction_T_min 0.854
_exptl_absorpt_correction_type multi-scan
_exptl_absorpt_process_details 'SADABS (Bruker, 1999)'
_exptl_crystal_colour yellow
_exptl_crystal_density_diffrn 1.377
_exptl_crystal_description block
_exptl_crystal_F_000 396
_exptl_crystal_recrystallization_method 'Re-crystallisation from solvent: Methanol'
_exptl_crystal_size_max 0.300
_exptl_crystal_size_mid 0.300
_exptl_crystal_size_min 0.200
_refine_diff_density_max 0.242
_refine_diff_density_min -0.273
_refine_diff_density_rms 0.039
_refine_ls_extinction_method none
_refine_ls_goodness_of_fit_ref 0.872
_refine_ls_hydrogen_treatment constr
_refine_ls_matrix_type full
_refine_ls_number_parameters 269
_refine_ls_number_reflns 3209
_refine_ls_number_restraints 131
_refine_ls_restrained_S_all 0.863
_refine_ls_R_factor_all 0.0595
_refine_ls_R_factor_gt 0.0404
_refine_ls_shift/su_max 0.000
_refine_ls_shift/su_mean 0.000
_refine_ls_structure_factor_coef Fsqd
_refine_ls_weighting_details
;
 w=1/[\s^2^(Fo^2^)+(0.0790P)^2^+0.8033P]
 where P=(Fo^2^+2Fc^2^)/3
;
_refine_ls_weighting_scheme calc
_refine_ls_wR_factor_gt 0.1091
_refine_ls_wR_factor_ref 0.1373
_reflns_Friedel_coverage 0.000
_reflns_number_gt 2442
_reflns_number_total 3209
_reflns_threshold_expression 'I > 2\s(I)'
_cod_data_source_file c7nj00265c2.cif
_cod_data_source_block karthi
_cod_database_code 7056108
_shelx_space_group_comment
;
The symmetry employed for this shelxl refinement is uniquely defined
by the following loop, which should always be used as a source of
symmetry information in preference to the above space-group names.
They are only intended as comments.
;
_shelx_estimated_absorpt_t_min 0.897
_shelx_estimated_absorpt_t_max 0.930
_shelxl_version_number 2012-9

loop_
_space_group_symop_operation_xyz
'x, y, z'
'-x, -y, -z'

loop_
_atom_site_label
_atom_site_type_symbol
_atom_site_fract_x
_atom_site_fract_y
_atom_site_fract_z
_atom_site_U_iso_or_equiv
_atom_site_adp_type
_atom_site_occupancy
_atom_site_site_symmetry_order
_atom_site_calc_flag
_atom_site_refinement_flags_posn
_atom_site_refinement_flags_adp
_atom_site_refinement_flags_occupancy
_atom_site_disorder_assembly
_atom_site_disorder_group
C1 C 0.4675(3) 0.1000(3) -0.3422(2) 0.0513(8) Uani 0.889(5) 1 d D U P A 1
H1A H 0.3937 0.1882 -0.3315 0.062 Uiso 0.889(5) 1 calc R U P A 1
H1B H 0.4069 0.0277 -0.3660 0.062 Uiso 0.889(5) 1 calc R U P A 1
C2 C 0.5394(3) 0.0361(3) -0.2351(2) 0.0448(7) Uani 0.889(5) 1 d D U P A 1
H2A H 0.5930 -0.0631 -0.2408 0.054 Uiso 0.889(5) 1 calc R U P A 1
H2B H 0.6194 0.0979 -0.2200 0.054 Uiso 0.889(5) 1 calc R U P A 1
Cl1 Cl 0.6282(5) 0.1479(4) -0.4468(2) 0.0745(8) Uani 0.889(5) 1 d D U P A 1
C1' C 0.611(2) 0.065(3) -0.3037(17) 0.050(4) Uani 0.111(5) 1 d D U P A 2
H1'1 H 0.6587 -0.0355 -0.3111 0.060 Uiso 0.111(5) 1 calc R U P A 2
H1'2 H 0.6663 0.1040 -0.2496 0.060 Uiso 0.111(5) 1 calc R U P A 2
C2' C 0.434(2) 0.071(3) -0.2731(14) 0.051(4) Uani 0.111(5) 1 d D U P A 2
H2'1 H 0.3868 0.0005 -0.3095 0.061 Uiso 0.111(5) 1 calc R U P A 2
H2'2 H 0.3810 0.1698 -0.2953 0.061 Uiso 0.111(5) 1 calc R U P A 2
Cl1' Cl 0.619(4) 0.182(3) -0.4333(16) 0.063(5) Uani 0.111(5) 1 d D U P A 2
C3 C 0.3500(3) -0.1114(3) -0.1057(2) 0.0486(6) Uani 1 1 d . . . . .
H3A H 0.3516 -0.1294 -0.0258 0.058 Uiso 1 1 calc R U . . .
H3B H 0.4226 -0.1897 -0.1356 0.058 Uiso 1 1 calc R U . . .
C4 C 0.1806(3) -0.1229(3) -0.1351(2) 0.0550(7) Uani 1 1 d . . . . .
H4A H 0.1173 -0.0267 -0.1342 0.066 Uiso 1 1 calc R U . . .
H4B H 0.1300 -0.1935 -0.0793 0.066 Uiso 1 1 calc R U . . .
C5 C 0.3591(3) 0.1519(3) -0.09334(18) 0.0406(5) Uani 1 1 d . . . . .
C6 C 0.2537(3) 0.1425(3) 0.00280(19) 0.0426(5) Uani 1 1 d . . . . .
H6 H 0.2150 0.0520 0.0307 0.051 Uiso 1 1 calc R U . . .
C7 C 0.2065(3) 0.2634(3) 0.05653(19) 0.0424(5) Uani 1 1 d . . . . .
H7 H 0.1379 0.2524 0.1210 0.051 Uiso 1 1 calc R U . . .
C8 C 0.2577(3) 0.4028(3) 0.01792(18) 0.0401(5) Uani 1 1 d . . . . .
C9 C 0.3625(3) 0.4113(3) -0.0770(2) 0.0505(6) Uani 1 1 d . . . . .
H9 H 0.4003 0.5023 -0.1048 0.061 Uiso 1 1 calc R U . . .
C10 C 0.4127(3) 0.2913(3) -0.1313(2) 0.0511(6) Uani 1 1 d . . . . .
H10 H 0.4836 0.3025 -0.1946 0.061 Uiso 1 1 calc R U . . .
C11 C 0.2063(3) 0.5330(3) 0.07147(19) 0.0439(5) Uani 1 1 d . . . . .
H11 H 0.2581 0.6170 0.0440 0.053 Uiso 1 1 calc R U . . .
C12 C 0.0951(3) 0.5485(3) 0.1544(2) 0.0476(6) Uani 1 1 d . . . . .
H12 H 0.0351 0.4695 0.1814 0.057 Uiso 1 1 calc R U . . .
C13 C 0.0627(3) 0.6852(3) 0.2054(2) 0.0451(6) Uani 1 1 d . . . . .
C14 C -0.0320(3) 0.6813(3) 0.3140(2) 0.0419(5) Uani 1 1 d . . . . .
C15 C -0.1250(3) 0.5674(3) 0.3580(2) 0.0496(6) Uani 1 1 d . . . . .
H15 H -0.1304 0.4898 0.3175 0.060 Uiso 1 1 calc R U . . .
C16 C -0.2097(3) 0.5665(3) 0.4607(2) 0.0521(6) Uani 1 1 d . . . . .
H16 H -0.2725 0.4897 0.4883 0.063 Uiso 1 1 calc R U . . .
C17 C -0.2006(3) 0.6792(3) 0.5215(2) 0.0505(6) Uani 1 1 d D . . . .
C18 C -0.1059(3) 0.7928(3) 0.4804(2) 0.0543(6) Uani 1 1 d . . . . .
H18 H -0.0972 0.8681 0.5224 0.065 Uiso 1 1 calc R U . . .
C19 C -0.0253(3) 0.7937(3) 0.3778(2) 0.0490(6) Uani 1 1 d . . . . .
H19 H 0.0356 0.8718 0.3501 0.059 Uiso 1 1 calc R U . . .
N1 N 0.4121(2) 0.0294(2) -0.14526(17) 0.0492(5) Uani 1 1 d D U . . .
O1 O 0.1191(2) 0.7996(2) 0.16145(17) 0.0625(5) Uani 1 1 d . . . . .
O2 O -0.2774(13) 0.694(2) 0.6233(6) 0.069(2) Uani 0.84(7) 1 d D U P B 3
C20 C -0.3922(12) 0.591(3) 0.6625(9) 0.071(3) Uani 0.84(7) 1 d D . P B 3
H20A H -0.4743 0.6010 0.6113 0.107 Uiso 0.84(7) 1 calc R U P B 3
H20B H -0.4413 0.6120 0.7336 0.107 Uiso 0.84(7) 1 calc R U P B 3
H20C H -0.3384 0.4919 0.6692 0.107 Uiso 0.84(7) 1 calc R U P B 3
O2' O -0.280(6) 0.660(7) 0.625(2) 0.056(7) Uani 0.16(7) 1 d D U P B 4
C20' C -0.381(7) 0.546(8) 0.666(5) 0.071(3) Uani 0.16(7) 1 d D . P B 4
H20D H -0.4756 0.5590 0.6254 0.107 Uiso 0.16(7) 1 calc R U P B 4
H20E H -0.4125 0.5503 0.7430 0.107 Uiso 0.16(7) 1 calc R U P B 4
H20F H -0.3222 0.4502 0.6577 0.107 Uiso 0.16(7) 1 calc R U P B 4
Cl2 Cl 0.17687(11) -0.18056(9) -0.26702(7) 0.0769(3) Uani 1 1 d . . . . .

loop_
_atom_site_aniso_label
_atom_site_aniso_U_11
_atom_site_aniso_U_22
_atom_site_aniso_U_33
_atom_site_aniso_U_23
_atom_site_aniso_U_13
_atom_site_aniso_U_12
C1 0.0492(16) 0.0597(17) 0.0457(16) -0.0065(13) -0.0054(12) -0.0082(13)
C2 0.0399(14) 0.0491(15) 0.0450(15) -0.0071(11) -0.0034(11) -0.0021(12)
Cl1 0.0808(14) 0.0897(18) 0.0504(7) -0.0029(7) 0.0090(6) -0.0180(12)
C1' 0.050(7) 0.050(8) 0.045(6) 0.008(5) 0.010(4) -0.012(5)
C2' 0.051(7) 0.052(8) 0.049(4) -0.007(4) 0.009(3) -0.015(6)
Cl1' 0.054(5) 0.068(8) 0.054(6) 0.023(7) 0.016(5) -0.001(6)
C3 0.0486(14) 0.0403(13) 0.0575(15) -0.0066(11) -0.0011(11) -0.0091(11)
C4 0.0538(15) 0.0561(16) 0.0564(16) -0.0075(12) -0.0019(12) -0.0136(12)
C5 0.0406(12) 0.0431(13) 0.0382(12) -0.0021(10) -0.0018(9) -0.0106(10)
C6 0.0428(12) 0.0428(13) 0.0420(13) 0.0009(10) 0.0016(10) -0.0159(10)
C7 0.0386(12) 0.0521(14) 0.0365(12) -0.0032(10) 0.0037(9) -0.0133(10)
C8 0.0391(12) 0.0433(12) 0.0383(12) -0.0041(10) -0.0015(9) -0.0080(9)
C9 0.0610(15) 0.0430(13) 0.0464(14) -0.0010(11) 0.0094(11) -0.0180(11)
C10 0.0615(15) 0.0498(14) 0.0405(13) -0.0037(11) 0.0159(11) -0.0190(12)
C11 0.0448(13) 0.0430(13) 0.0436(13) -0.0026(10) -0.0028(10) -0.0083(10)
C12 0.0462(13) 0.0468(14) 0.0514(14) -0.0091(11) 0.0000(11) -0.0111(11)
C13 0.0424(13) 0.0426(13) 0.0507(14) -0.0066(11) -0.0040(10) -0.0055(10)
C14 0.0379(12) 0.0391(12) 0.0480(13) -0.0055(10) -0.0046(10) -0.0003(9)
C15 0.0529(14) 0.0418(13) 0.0556(15) -0.0103(11) -0.0014(12) -0.0089(11)
C16 0.0517(14) 0.0483(14) 0.0543(15) -0.0002(12) 0.0003(12) -0.0088(11)
C17 0.0503(14) 0.0568(15) 0.0412(13) -0.0034(11) -0.0033(11) 0.0031(12)
C18 0.0570(15) 0.0521(15) 0.0566(16) -0.0173(12) -0.0049(12) -0.0048(12)
C19 0.0468(13) 0.0442(13) 0.0565(15) -0.0085(11) -0.0017(11) -0.0061(11)
N1 0.0530(12) 0.0441(11) 0.0501(12) -0.0089(9) 0.0109(9) -0.0127(9)
O1 0.0723(12) 0.0492(11) 0.0648(12) -0.0079(9) 0.0128(10) -0.0161(9)
O2 0.080(3) 0.072(6) 0.052(2) -0.010(2) 0.012(2) -0.009(3)
C20 0.068(2) 0.082(8) 0.056(2) 0.010(4) 0.0094(17) -0.008(4)
O2' 0.082(12) 0.050(16) 0.038(10) -0.001(7) -0.011(10) -0.018(10)
C20' 0.068(2) 0.082(8) 0.056(2) 0.010(4) 0.0094(17) -0.008(4)
Cl2 0.0975(6) 0.0737(5) 0.0675(5) -0.0194(4) -0.0119(4) -0.0252(4)

loop_
_atom_type_symbol
_atom_type_description
_atom_type_scat_dispersion_real
_atom_type_scat_dispersion_imag
_atom_type_scat_source
C C 0.0033 0.0016 'International Tables Vol C Tables 4.2.6.8 and 6.1.1.4'
H H 0.0000 0.0000 'International Tables Vol C Tables 4.2.6.8 and 6.1.1.4'
N N 0.0061 0.0033 'International Tables Vol C Tables 4.2.6.8 and 6.1.1.4'
O O 0.0106 0.0060 'International Tables Vol C Tables 4.2.6.8 and 6.1.1.4'
Cl Cl 0.1484 0.1585 'International Tables Vol C Tables 4.2.6.8 and 6.1.1.4'

loop_
_geom_angle_atom_site_label_1
_geom_angle_atom_site_label_2
_geom_angle_atom_site_label_3
_geom_angle
C2 C1 Cl1 109.5(2)
C2 C1 H1A 109.8
Cl1 C1 H1A 109.8
C2 C1 H1B 109.8
Cl1 C1 H1B 109.8
H1A C1 H1B 108.2
N1 C2 C1 109.7(2)
N1 C2 H2A 109.7
C1 C2 H2A 109.7
N1 C2 H2B 109.7
C1 C2 H2B 109.7
H2A C2 H2B 108.2
C2' C1' Cl1' 102.1(16)
C2' C1' H1'1 111.3
Cl1' C1' H1'1 111.3
C2' C1' H1'2 111.3
Cl1' C1' H1'2 111.3
H1'1 C1' H1'2 109.2
C1' C2' N1 106.7(15)
C1' C2' H2'1 110.4
N1 C2' H2'1 110.4
C1' C2' H2'2 110.4
N1 C2' H2'2 110.4
H2'1 C2' H2'2 108.6
N1 C3 C4 115.2(2)
N1 C3 H3A 108.5
C4 C3 H3A 108.5
N1 C3 H3B 108.5
C4 C3 H3B 108.5
H3A C3 H3B 107.5
C3 C4 Cl2 112.80(19)
C3 C4 H4A 109.0
Cl2 C4 H4A 109.0
C3 C4 H4B 109.0
Cl2 C4 H4B 109.0
H4A C4 H4B 107.8
N1 C5 C6 121.7(2)
N1 C5 C10 121.7(2)
C6 C5 C10 116.5(2)
C7 C6 C5 121.4(2)
C7 C6 H6 119.3
C5 C6 H6 119.3
C6 C7 C8 122.1(2)
C6 C7 H7 118.9
C8 C7 H7 118.9
C9 C8 C7 116.2(2)
C9 C8 C11 120.6(2)
C7 C8 C11 123.2(2)
C10 C9 C8 122.6(2)
C10 C9 H9 118.7
C8 C9 H9 118.7
C9 C10 C5 121.1(2)
C9 C10 H10 119.5
C5 C10 H10 119.5
C12 C11 C8 128.4(2)
C12 C11 H11 115.8
C8 C11 H11 115.8
C11 C12 C13 122.4(2)
C11 C12 H12 118.8
C13 C12 H12 118.8
O1 C13 C12 120.7(2)
O1 C13 C14 120.5(2)
C12 C13 C14 118.8(2)
C15 C14 C19 117.3(2)
C15 C14 C13 123.3(2)
C19 C14 C13 119.3(2)
C16 C15 C14 121.6(2)
C16 C15 H15 119.2
C14 C15 H15 119.2
C17 C16 C15 119.6(2)
C17 C16 H16 120.2
C15 C16 H16 120.2
O2 C17 C16 126.4(9)
C16 C17 O2' 114(3)
O2 C17 C18 113.5(9)
C16 C17 C18 120.0(2)
O2' C17 C18 126(3)
C19 C18 C17 119.7(2)
C19 C18 H18 120.1
C17 C18 H18 120.1
C18 C19 C14 121.7(2)
C18 C19 H19 119.1
C14 C19 H19 119.1
C5 N1 C3 120.07(19)
C5 N1 C2 120.9(2)
C3 N1 C2 118.9(2)
C5 N1 C2' 111.8(9)
C3 N1 C2' 116.0(9)
C17 O2 C20 115.5(10)
O2 C20 H20A 109.5
O2 C20 H20B 109.5
H20A C20 H20B 109.5
O2 C20 H20C 109.5
H20A C20 H20C 109.5
H20B C20 H20C 109.5
C17 O2' C20' 126(5)
O2' C20' H20D 109.5
O2' C20' H20E 109.5
H20D C20' H20E 109.5
O2' C20' H20F 109.5
H20D C20' H20F 109.5
H20E C20' H20F 109.5

loop_
_geom_bond_atom_site_label_1
_geom_bond_atom_site_label_2
_geom_bond_distance
C1 C2 1.503(4)
C1 Cl1 1.811(5)
C1 H1A 0.9700
C1 H1B 0.9700
C2 N1 1.454(3)
C2 H2A 0.9700
C2 H2B 0.9700
C1' C2' 1.487(18)
C1' Cl1' 1.778(17)
C1' H1'1 0.9700
C1' H1'2 0.9700
C2' N1 1.555(17)
C2' H2'1 0.9700
C2' H2'2 0.9700
C3 N1 1.444(3)
C3 C4 1.510(3)
C3 H3A 0.9700
C3 H3B 0.9700
C4 Cl2 1.775(3)
C4 H4A 0.9700
C4 H4B 0.9700
C5 N1 1.373(3)
C5 C6 1.399(3)
C5 C10 1.400(3)
C6 C7 1.366(3)
C6 H6 0.9300
C7 C8 1.393(3)
C7 H7 0.9300
C8 C9 1.385(3)
C8 C11 1.442(3)
C9 C10 1.366(3)
C9 H9 0.9300
C10 H10 0.9300
C11 C12 1.320(3)
C11 H11 0.9300
C12 C13 1.461(3)
C12 H12 0.9300
C13 O1 1.227(3)
C13 C14 1.479(3)
C14 C15 1.387(3)
C14 C19 1.386(3)
C15 C16 1.382(4)
C15 H15 0.9300
C16 C17 1.368(4)
C16 H16 0.9300
C17 O2 1.364(5)
C17 O2' 1.368(17)
C17 C18 1.385(4)
C18 C19 1.367(4)
C18 H18 0.9300
C19 H19 0.9300
O2 C20 1.423(6)
C20 H20A 0.9600
C20 H20B 0.9600
C20 H20C 0.9600
O2' C20' 1.423(18)
C20' H20D 0.9600
C20' H20E 0.9600
C20' H20F 0.9600

loop_
_geom_torsion_atom_site_label_1
_geom_torsion_atom_site_label_2
_geom_torsion_atom_site_label_3
_geom_torsion_atom_site_label_4
_geom_torsion
Cl1 C1 C2 N1 167.0(2)
Cl1' C1' C2' N1 -157.5(16)
N1 C3 C4 Cl2 86.5(2)
N1 C5 C6 C7 177.4(2)
C10 C5 C6 C7 -0.2(3)
C5 C6 C7 C8 1.2(4)
C6 C7 C8 C9 -1.4(3)
C6 C7 C8 C11 178.3(2)
C7 C8 C9 C10 0.7(4)
C11 C8 C9 C10 -179.1(2)
C8 C9 C10 C5 0.3(4)
N1 C5 C10 C9 -178.1(2)
C6 C5 C10 C9 -0.5(4)
C9 C8 C11 C12 172.1(3)
C7 C8 C11 C12 -7.6(4)
C8 C11 C12 C13 175.9(2)
C11 C12 C13 O1 12.0(4)
C11 C12 C13 C14 -164.7(2)
O1 C13 C14 C15 167.0(2)
C12 C13 C14 C15 -16.2(3)
O1 C13 C14 C19 -15.1(3)
C12 C13 C14 C19 161.7(2)
C19 C14 C15 C16 0.9(4)
C13 C14 C15 C16 178.9(2)
C14 C15 C16 C17 -0.8(4)
C15 C16 C17 O2 179.6(8)
C15 C16 C17 O2' -175(3)
C15 C16 C17 C18 -0.5(4)
O2 C17 C18 C19 -178.4(7)
C16 C17 C18 C19 1.8(4)
O2' C17 C18 C19 176(3)
C17 C18 C19 C14 -1.7(4)
C15 C14 C19 C18 0.4(4)
C13 C14 C19 C18 -177.7(2)
C6 C5 N1 C3 4.6(3)
C10 C5 N1 C3 -178.0(2)
C6 C5 N1 C2 -170.9(2)
C10 C5 N1 C2 6.5(4)
C6 C5 N1 C2' 145.5(8)
C10 C5 N1 C2' -37.0(9)
C4 C3 N1 C5 75.8(3)
C4 C3 N1 C2 -108.7(3)
C4 C3 N1 C2' -63.7(9)
C1 C2 N1 C5 -83.5(3)
C1 C2 N1 C3 101.0(3)
C1 C2 N1 C2' 4.1(14)
C1' C2' N1 C5 105.7(16)
C1' C2' N1 C3 -111.6(15)
C1' C2' N1 C2 -6.9(10)
C16 C17 O2 C20 -8.0(13)
O2' C17 O2 C20 -28(12)
C18 C17 O2 C20 172.2(7)
O2 C17 O2' C20' 155(17)
C16 C17 O2' C20' -7(6)
C18 C17 O2' C20' 178(4)
